data_7230057
loop_
_publ_author_name
'Sampani, Stavroula I.'
'Loukopoulos, Edward'
'Azam, Mohammad'
'Griffiths, Kieran'
'Abdul-Sada, Alaa'
'Tizzard, Graham'
'Coles, Simon'
'Escuer, Albert'
'Tsipis, Athanassios'
'Kostakis, George E.'

_publ_section_title
;
 Polynuclear ampyrone based 3d coordination clusters
;
_journal_issue 10
_journal_name_full CrystEngComm
_journal_page_first 1411
_journal_paper_doi 10.1039/C7CE02093G
_journal_volume 20
_journal_year 2018
_chemical_formula_moiety 'C45 H44 N7 Ni2 O10, Cl O4'
_chemical_formula_sum 'C45 H44 Cl N7 Ni2 O14'
_chemical_formula_weight 1059.74
_space_group_crystal_system triclinic
_space_group_IT_number 2
_space_group_name_Hall '-P 1'
_space_group_name_H-M_alt 'P -1'
_symmetry_space_group_name_Hall '-P 1'
_symmetry_space_group_name_H-M 'P -1'
_atom_sites_solution_hydrogens mixed
_atom_sites_solution_primary direct
_audit_creation_date 2015-12-10
_audit_creation_method
;
Olex2 1.2
(compiled 2014.09.19 svn.r3010 for OlexSys, GUI svn.r4874)
;
_audit_update_record
;
2017-12-04 deposited with the CCDC.
2018-01-29 downloaded from the CCDC.
;
_cell_angle_alpha 70.842(5)
_cell_angle_beta 67.379(5)
_cell_angle_gamma 68.614(5)
_cell_formula_units_Z 2
_cell_length_a 13.6630(8)
_cell_length_b 14.4902(8)
_cell_length_c 15.6628(8)
_cell_measurement_reflns_used 3561
_cell_measurement_temperature 173
_cell_measurement_theta_max 25.5700
_cell_measurement_theta_min 3.6760
_cell_volume 2600.8(3)
_computing_cell_refinement 'CrysAlisPro 1.171.38.41 (Rigaku OD, 2015)'
_computing_data_collection 'CrysAlisPro 1.171.38.41 (Rigaku OD, 2015)'
_computing_data_reduction 'CrysAlisPro 1.171.38.41 (Rigaku OD, 2015)'
_computing_molecular_graphics 'Olex2 (Dolomanov et al., 2009)'
_computing_publication_material 'Olex2 (Dolomanov et al., 2009)'
_computing_structure_refinement 'ShelXL (Sheldrick, 2008)'
_computing_structure_solution 'ShelXT (Sheldrick, 2008)'
_diffrn_ambient_temperature 173
_diffrn_detector 'CCD plate'
_diffrn_detector_area_resol_mean 16.1033
_diffrn_detector_type Eos
_diffrn_measured_fraction_theta_full 0.987
_diffrn_measured_fraction_theta_max 0.820
_diffrn_measurement_details
;
List of Runs (angles in degrees, time in seconds):

  # Type    Start    End  Width  t~exp~   \w     \q     \k     \f   Frames
#--------------------------------------------------------------------------
  1  \w    -43.00  47.00   1.00   80.00    --  -17.86  77.00  90.00   90
  2  \w    -85.00   9.00   1.00   80.00    --  -17.86 -77.00 -30.00   94
  3  \w    -38.00  50.00   1.00   80.00    --  -17.86  57.00-150.00   88
  4  \w     -3.00  44.00   1.00   80.00    --   18.48  57.00 -60.00   47
;
_diffrn_measurement_device 'four-circle diffractometer'
_diffrn_measurement_device_type 'Xcalibur, Eos, Gemini ultra'
_diffrn_measurement_method '\w scans'
_diffrn_orient_matrix_type 'CrysAlisPro convention (1999,Acta A55,543-557)'
_diffrn_orient_matrix_UB_11 -0.0023300000
_diffrn_orient_matrix_UB_12 -0.0377110000
_diffrn_orient_matrix_UB_13 0.0426840000
_diffrn_orient_matrix_UB_21 0.0491335000
_diffrn_orient_matrix_UB_22 0.0052049000
_diffrn_orient_matrix_UB_23 0.0010775000
_diffrn_orient_matrix_UB_31 -0.0316088000
_diffrn_orient_matrix_UB_32 0.0381199000
_diffrn_orient_matrix_UB_33 0.0265448000
_diffrn_radiation_monochromator graphite
_diffrn_radiation_probe x-ray
_diffrn_radiation_type MoK\a
_diffrn_radiation_wavelength 0.71073
_diffrn_reflns_av_R_equivalents 0.0449
_diffrn_reflns_av_unetI/netI 0.1063
_diffrn_reflns_Laue_measured_fraction_full 0.987
_diffrn_reflns_Laue_measured_fraction_max 0.820
_diffrn_reflns_limit_h_max 18
_diffrn_reflns_limit_h_min -17
_diffrn_reflns_limit_k_max 19
_diffrn_reflns_limit_k_min -16
_diffrn_reflns_limit_l_max 20
_diffrn_reflns_limit_l_min -21
_diffrn_reflns_number 16964
_diffrn_reflns_point_group_measured_fraction_full 0.987
_diffrn_reflns_point_group_measured_fraction_max 0.820
_diffrn_reflns_theta_full 26.000
_diffrn_reflns_theta_max 29.243
_diffrn_reflns_theta_min 3.291
_diffrn_source 'fine-focus sealed X-ray tube'
_diffrn_source_type 'Enhance (Mo) X-ray Source'
_exptl_absorpt_coefficient_mu 0.842
_exptl_absorpt_correction_T_max 1.00000
_exptl_absorpt_correction_T_min 0.70237
_exptl_absorpt_correction_type multi-scan
_exptl_absorpt_process_details
;
CrysAlisPro 1.171.38.41 (Rigaku Oxford Diffraction, 2015)
Empirical absorption correction using spherical harmonics,
 implemented in SCALE3 ABSPACK scaling algorithm.
;
_exptl_crystal_colour yellow
_exptl_crystal_colour_primary yellow
_exptl_crystal_density_diffrn 1.353
_exptl_crystal_description block
_exptl_crystal_F_000 1096
_exptl_crystal_size_max 0.16
_exptl_crystal_size_mid 0.12
_exptl_crystal_size_min 0.07
_refine_diff_density_max 1.175
_refine_diff_density_min -0.679
_refine_diff_density_rms 0.089
_refine_ls_extinction_method none
_refine_ls_goodness_of_fit_ref 0.978
_refine_ls_hydrogen_treatment mixed
_refine_ls_matrix_type full
_refine_ls_number_parameters 631
_refine_ls_number_reflns 11603
_refine_ls_number_restraints 3
_refine_ls_restrained_S_all 0.978
_refine_ls_R_factor_all 0.1176
_refine_ls_R_factor_gt 0.0677
_refine_ls_shift/su_max 0.000
_refine_ls_shift/su_mean 0.000
_refine_ls_structure_factor_coef Fsqd
_refine_ls_weighting_details 'w=1/[\s^2^(Fo^2^)+(0.0810P)^2^] where P=(Fo^2^+2Fc^2^)/3'
_refine_ls_weighting_scheme calc
_refine_ls_wR_factor_gt 0.1560
_refine_ls_wR_factor_ref 0.1810
_reflns_Friedel_coverage 0.000
_reflns_number_gt 6933
_reflns_number_total 11603
_reflns_threshold_expression 'I > 2\s(I)'
_cod_data_source_file c7ce02093g2.cif
_cod_data_source_block 10ssdlcol
_cod_depositor_comments 'Adding full bibliography for 7230048--7230057.cif.'
_cod_database_code 7230057
_chemical_oxdiff_formula Ni4C100H120N20O40
_shelx_space_group_comment
;
The symmetry employed for this shelxl refinement is uniquely defined
by the following loop, which should always be used as a source of
symmetry information in preference to the above space-group names.
They are only intended as comments.
;
_reflns_odcompleteness_completeness 98.81
_reflns_odcompleteness_iscentric 1
_reflns_odcompleteness_theta 26.32
_olex2_refinement_description
;
1. Fixed Uiso
 At 1.2 times of:
  All C(H) groups, All C(H,H) groups
 At 1.5 times of:
  All C(H,H,H) groups, All O(H) groups, All O(H,H) groups
2. Restrained distances
 O9-H9
 0.85 with sigma of 0.01
 C44-H9
 1.899557 with sigma of 0.02
 Ni1-H9
 2.654921 with sigma of 0.02
3.a Rotating group:
 O10(H10A,H10B)
3.b Secondary CH2 refined with riding coordinates:
 C44(H44A,H44B)
3.c Aromatic/amide H refined with riding coordinates:
 C39(H39), C12(H12), C17(H17), C30(H30), C42(H42), C16(H16), C15(H15),
 C43(H43), C6(H6), C4(H4), C40(H40), C33(H33), C14(H14), C36(H36), C35(H35),
 C2(H2), C1(H1), C3(H3), C23(H23), C34(H34), C21(H21), C20(H20), C24(H24),
 C19(H19)
3.d Idealised Me refined as rotating group:
 C11(H11A,H11B,H11C), C45(H45A,H45B,H45C), C29(H29A,H29B,H29C), C10(H10C,H10D,
 H10E), C28(H28A,H28B,H28C)
;
_shelx_shelxl_version_number 2014/7
_olex2_submission_special_instructions 'No special instructions were received'
_oxdiff_exptl_absorpt_empirical_details
;
Empirical correction (ABSPACK) includes:
- Absorption correction using spherical harmonics
- Frame scaling
- Detector area scaling
;
_oxdiff_exptl_absorpt_empirical_full_max 1.339
_oxdiff_exptl_absorpt_empirical_full_min 0.796

loop_
_space_group_symop_operation_xyz
'x, y, z'
'-x, -y, -z'

loop_
_atom_site_label
_atom_site_type_symbol
_atom_site_fract_x
_atom_site_fract_y
_atom_site_fract_z
_atom_site_U_iso_or_equiv
_atom_site_adp_type
_atom_site_occupancy
_atom_site_site_symmetry_order
_atom_site_calc_flag
_atom_site_refinement_flags_posn
Ni1 Ni 0.14900(4) 0.41552(4) 0.58511(4) 0.02689(15) Uani 1 1 d D
Ni2 Ni 0.37194(4) 0.40100(4) 0.57974(4) 0.02922(16) Uani 1 1 d .
O5 O 0.1936(2) 0.5120(2) 0.45822(19) 0.0311(7) Uani 1 1 d .
O6 O 0.3680(2) 0.4894(2) 0.4500(2) 0.0335(7) Uani 1 1 d .
O10 O 0.4242(2) 0.5062(2) 0.6025(2) 0.0333(7) Uani 1 1 d .
H10A H 0.3903 0.5160 0.6598 0.050 Uiso 1 1 d GR
H10B H 0.4106 0.5640 0.5631 0.050 Uiso 1 1 d GR
O4 O 0.2197(2) 0.4731(2) 0.64449(19) 0.0309(7) Uani 1 1 d .
O1 O -0.0074(2) 0.5190(2) 0.6252(2) 0.0312(7) Uani 1 1 d .
O2 O 0.2960(2) 0.3096(2) 0.56111(19) 0.0317(7) Uani 1 1 d .
O3 O 0.5376(2) 0.3164(2) 0.5215(2) 0.0368(7) Uani 1 1 d .
O9 O 0.0786(3) 0.3589(2) 0.5246(2) 0.0379(7) Uani 1 1 d D
H9 H 0.065(4) 0.3903(17) 0.4716(18) 0.057 Uiso 1 1 d DR
N3 N 0.0946(3) 0.3272(2) 0.7159(2) 0.0279(8) Uani 1 1 d .
N6 N 0.3968(3) 0.3108(3) 0.7035(2) 0.0334(8) Uani 1 1 d .
N1 N -0.1497(3) 0.5230(3) 0.7693(2) 0.0340(9) Uani 1 1 d .
N2 N -0.1606(3) 0.4623(3) 0.8613(3) 0.0385(9) Uani 1 1 d .
N4 N 0.6574(3) 0.1746(3) 0.5844(3) 0.0422(10) Uani 1 1 d .
C8 C -0.0066(3) 0.3846(3) 0.7645(3) 0.0279(9) Uani 1 1 d .
C37 C 0.2878(3) 0.5270(3) 0.4159(3) 0.0293(9) Uani 1 1 d .
C26 C 0.4973(4) 0.2368(3) 0.6869(3) 0.0333(10) Uani 1 1 d .
C7 C -0.0516(3) 0.4784(3) 0.7103(3) 0.0305(9) Uani 1 1 d .
C38 C 0.3086(3) 0.5915(3) 0.3177(3) 0.0327(10) Uani 1 1 d .
N5 N 0.6488(3) 0.1060(3) 0.6740(3) 0.0450(10) Uani 1 1 d .
C5 C -0.2139(3) 0.6279(3) 0.7525(3) 0.0346(10) Uani 1 1 d .
C32 C 0.1894(3) 0.4829(3) 0.7335(3) 0.0365(10) Uani 1 1 d .
C18 C 0.3162(3) 0.2125(3) 0.6082(3) 0.0310(10) Uani 1 1 d .
C25 C 0.5635(4) 0.2498(3) 0.5906(3) 0.0354(10) Uani 1 1 d .
C39 C 0.2234(4) 0.6610(3) 0.2843(3) 0.0387(11) Uani 1 1 d .
H39 H 0.1495 0.6658 0.3235 0.046 Uiso 1 1 calc R
C13 C 0.2492(4) 0.1775(3) 0.7005(3) 0.0335(10) Uani 1 1 d .
C22 C 0.7379(4) 0.1414(4) 0.5007(4) 0.0431(12) Uani 1 1 d .
C12 C 0.1465(4) 0.2380(3) 0.7525(3) 0.0372(11) Uani 1 1 d .
H12 H 0.1155 0.2103 0.8175 0.045 Uiso 1 1 calc R
C17 C 0.4104(4) 0.1423(3) 0.5668(3) 0.0363(10) Uani 1 1 d .
H17 H 0.4560 0.1639 0.5050 0.044 Uiso 1 1 calc R
C31 C 0.2410(4) 0.4147(4) 0.8021(3) 0.0399(11) Uani 1 1 d .
C9 C -0.0750(4) 0.3757(3) 0.8557(3) 0.0354(10) Uani 1 1 d .
C30 C 0.3378(4) 0.3306(3) 0.7849(3) 0.0389(11) Uani 1 1 d .
H30 H 0.3597 0.2862 0.8383 0.047 Uiso 1 1 calc R
C11 C -0.2722(4) 0.4704(4) 0.9250(3) 0.0516(14) Uani 1 1 d .
H11A H -0.3026 0.5364 0.9427 0.077 Uiso 1 1 calc GR
H11B H -0.2711 0.4160 0.9821 0.077 Uiso 1 1 calc GR
H11C H -0.3181 0.4643 0.8932 0.077 Uiso 1 1 calc GR
C42 C 0.4356(4) 0.6414(4) 0.1655(3) 0.0471(13) Uani 1 1 d .
H42 H 0.5092 0.6311 0.1244 0.057 Uiso 1 1 calc R
C16 C 0.4390(4) 0.0413(3) 0.6141(3) 0.0426(12) Uani 1 1 d .
H16 H 0.5026 -0.0053 0.5836 0.051 Uiso 1 1 calc R
N7 N 0.3729(4) 0.7753(4) 0.0444(3) 0.0654(14) Uani 1 1 d .
C15 C 0.3769(4) 0.0084(4) 0.7038(4) 0.0481(13) Uani 1 1 d .
H15 H 0.3980 -0.0603 0.7362 0.058 Uiso 1 1 calc R
C43 C 0.4147(4) 0.5833(4) 0.2559(3) 0.0416(12) Uani 1 1 d .
H43 H 0.4748 0.5360 0.2770 0.050 Uiso 1 1 calc R
C6 C -0.2668(4) 0.6593(4) 0.6860(4) 0.0442(12) Uani 1 1 d .
H6 H -0.2640 0.6129 0.6535 0.053 Uiso 1 1 calc R
C4 C -0.2173(4) 0.6925(3) 0.8019(3) 0.0436(12) Uani 1 1 d .
H4 H -0.1786 0.6693 0.8473 0.052 Uiso 1 1 calc R
C40 C 0.2438(4) 0.7238(4) 0.1947(3) 0.0439(12) Uani 1 1 d .
H40 H 0.1841 0.7737 0.1749 0.053 Uiso 1 1 calc R
C33 C 0.1010(4) 0.5653(4) 0.7612(4) 0.0430(12) Uani 1 1 d .
H33 H 0.0640 0.6111 0.7168 0.052 Uiso 1 1 calc R
C14 C 0.2839(4) 0.0749(3) 0.7470(3) 0.0448(12) Uani 1 1 d .
H14 H 0.2416 0.0516 0.8098 0.054 Uiso 1 1 calc R
C41 C 0.3516(4) 0.7145(4) 0.1330(3) 0.0443(12) Uani 1 1 d .
C44 C 0.0861(4) 0.2549(3) 0.5390(4) 0.0420(11) Uani 1 1 d D
H44A H 0.0582 0.2264 0.6076 0.050 Uiso 1 1 calc R
H44B H 0.1643 0.2169 0.5160 0.050 Uiso 1 1 calc R
C27 C 0.5519(4) 0.1507(4) 0.7358(3) 0.0428(12) Uani 1 1 d .
C36 C 0.2024(4) 0.4340(4) 0.8932(4) 0.0524(13) Uani 1 1 d .
H36 H 0.2372 0.3886 0.9392 0.063 Uiso 1 1 calc R
C45 C 0.0208(5) 0.2414(4) 0.4877(4) 0.0591(15) Uani 1 1 d .
H45A H 0.0534 0.2627 0.4192 0.089 Uiso 1 1 calc GR
H45B H -0.0555 0.2831 0.5068 0.089 Uiso 1 1 calc GR
H45C H 0.0219 0.1698 0.5036 0.089 Uiso 1 1 calc GR
C29 C 0.7534(4) 0.0621(4) 0.6989(4) 0.0638(16) Uani 1 1 d .
H29A H 0.8086 0.0217 0.6533 0.096 Uiso 1 1 calc GR
H29B H 0.7405 0.0186 0.7628 0.096 Uiso 1 1 calc GR
H29C H 0.7802 0.1171 0.6972 0.096 Uiso 1 1 calc GR
C35 C 0.1175(5) 0.5150(4) 0.9181(4) 0.0585(15) Uani 1 1 d .
H35 H 0.0934 0.5258 0.9804 0.070 Uiso 1 1 calc R
C2 C -0.3315(4) 0.8263(4) 0.7159(4) 0.0517(14) Uani 1 1 d .
H2 H -0.3725 0.8954 0.7031 0.062 Uiso 1 1 calc R
C10 C -0.0637(4) 0.2952(4) 0.9420(3) 0.0518(14) Uani 1 1 d .
H10C H -0.1206 0.3181 0.9979 0.078 Uiso 1 1 calc GR
H10D H 0.0094 0.2811 0.9482 0.078 Uiso 1 1 calc GR
H10E H -0.0724 0.2332 0.9368 0.078 Uiso 1 1 calc GR
C1 C -0.3249(4) 0.7603(4) 0.6665(4) 0.0530(14) Uani 1 1 d .
H1 H -0.3605 0.7842 0.6188 0.064 Uiso 1 1 calc R
C3 C -0.2788(4) 0.7919(4) 0.7834(4) 0.0530(14) Uani 1 1 d .
H3 H -0.2846 0.8374 0.8182 0.064 Uiso 1 1 calc R
C23 C 0.7459(5) 0.0531(4) 0.4820(4) 0.0607(16) Uani 1 1 d .
H23 H 0.6997 0.0111 0.5248 0.073 Uiso 1 1 calc R
C34 C 0.0663(4) 0.5815(4) 0.8519(4) 0.0563(14) Uani 1 1 d .
H34 H 0.0070 0.6388 0.8686 0.068 Uiso 1 1 calc R
C21 C 0.8046(5) 0.2028(4) 0.4403(4) 0.0623(15) Uani 1 1 d .
H21 H 0.7969 0.2651 0.4533 0.075 Uiso 1 1 calc R
C20 C 0.8828(5) 0.1717(5) 0.3603(5) 0.083(2) Uani 1 1 d .
H20 H 0.9314 0.2119 0.3189 0.100 Uiso 1 1 calc R
O7 O 0.2869(6) 0.8532(5) 0.0079(4) 0.145(2) Uani 1 1 d .
C28 C 0.5206(5) 0.0983(4) 0.8389(4) 0.0596(15) Uani 1 1 d .
H28A H 0.5430 0.1269 0.8749 0.089 Uiso 1 1 calc GR
H28B H 0.5579 0.0255 0.8456 0.089 Uiso 1 1 calc GR
H28C H 0.4407 0.1085 0.8632 0.089 Uiso 1 1 calc GR
C24 C 0.8219(6) 0.0256(4) 0.4002(5) 0.0756(19) Uani 1 1 d .
H24 H 0.8261 -0.0345 0.3853 0.091 Uiso 1 1 calc R
O8 O 0.4865(5) 0.7548(6) -0.0244(4) 0.156(3) Uani 1 1 d .
C19 C 0.8914(6) 0.0836(5) 0.3398(5) 0.081(2) Uani 1 1 d .
H19 H 0.9451 0.0630 0.2843 0.097 Uiso 1 1 calc R
Cl1 Cl -0.19851(15) 0.86615(12) 0.95683(10) 0.0703(5) Uani 1 1 d .
O14 O -0.1893(5) 0.8742(5) 1.0385(4) 0.142(3) Uani 1 1 d .
O12 O -0.2946(6) 0.9166(8) 0.9460(6) 0.217(5) Uani 1 1 d .
O11 O -0.1463(8) 0.7753(5) 0.9412(6) 0.211(5) Uani 1 1 d .
O13 O -0.1396(10) 0.9165(10) 0.8768(6) 0.256(6) Uani 1 1 d .

loop_
_atom_site_aniso_label
_atom_site_aniso_U_11
_atom_site_aniso_U_22
_atom_site_aniso_U_33
_atom_site_aniso_U_23
_atom_site_aniso_U_13
_atom_site_aniso_U_12
Ni1 0.0243(3) 0.0261(3) 0.0287(3) -0.0046(2) -0.0104(2) -0.0040(2)
Ni2 0.0266(3) 0.0309(3) 0.0292(3) -0.0042(2) -0.0116(2) -0.0056(2)
O5 0.0268(15) 0.0335(16) 0.0305(16) -0.0041(12) -0.0115(13) -0.0048(12)
O6 0.0301(15) 0.0388(17) 0.0318(16) -0.0031(13) -0.0135(13) -0.0092(13)
O10 0.0334(16) 0.0396(17) 0.0271(16) -0.0074(13) -0.0088(14) -0.0105(13)
O4 0.0318(15) 0.0362(16) 0.0290(16) -0.0113(13) -0.0095(13) -0.0098(13)
O1 0.0306(15) 0.0297(16) 0.0311(16) -0.0057(13) -0.0098(13) -0.0061(13)
O2 0.0278(15) 0.0329(16) 0.0325(16) -0.0054(13) -0.0117(13) -0.0051(13)
O3 0.0312(16) 0.0352(17) 0.0370(18) -0.0021(14) -0.0141(14) -0.0025(13)
O9 0.0471(18) 0.0305(17) 0.0426(19) -0.0038(14) -0.0259(16) -0.0085(14)
N3 0.0252(17) 0.0268(19) 0.0310(19) -0.0085(15) -0.0091(15) -0.0039(15)
N6 0.0319(19) 0.039(2) 0.031(2) -0.0067(16) -0.0115(17) -0.0103(16)
N1 0.033(2) 0.0292(19) 0.030(2) -0.0059(15) -0.0082(16) 0.0001(16)
N2 0.036(2) 0.041(2) 0.030(2) -0.0132(17) -0.0011(17) -0.0058(17)
N4 0.040(2) 0.035(2) 0.050(2) -0.0084(18) -0.021(2) -0.0008(18)
C8 0.027(2) 0.025(2) 0.029(2) -0.0071(17) -0.0065(18) -0.0065(17)
C37 0.026(2) 0.029(2) 0.033(2) -0.0077(18) -0.0095(19) -0.0058(18)
C26 0.036(2) 0.031(2) 0.033(2) -0.0034(19) -0.018(2) -0.0049(19)
C7 0.028(2) 0.028(2) 0.037(3) -0.0102(19) -0.012(2) -0.0044(18)
C38 0.037(2) 0.035(2) 0.029(2) -0.0070(19) -0.014(2) -0.009(2)
N5 0.049(2) 0.036(2) 0.047(2) -0.0036(19) -0.027(2) -0.0003(19)
C5 0.019(2) 0.037(3) 0.040(3) -0.012(2) -0.0045(19) 0.0003(18)
C32 0.030(2) 0.046(3) 0.044(3) -0.015(2) -0.009(2) -0.018(2)
C18 0.034(2) 0.029(2) 0.033(2) -0.0061(18) -0.019(2) -0.0030(18)
C25 0.038(2) 0.023(2) 0.048(3) -0.004(2) -0.026(2) -0.0013(19)
C39 0.032(2) 0.041(3) 0.040(3) -0.005(2) -0.016(2) -0.005(2)
C13 0.037(2) 0.026(2) 0.034(2) -0.0018(18) -0.016(2) -0.0031(19)
C22 0.034(3) 0.038(3) 0.057(3) -0.013(2) -0.021(2) 0.001(2)
C12 0.042(3) 0.031(2) 0.034(2) -0.0008(19) -0.014(2) -0.008(2)
C17 0.037(2) 0.036(3) 0.033(2) -0.009(2) -0.012(2) -0.004(2)
C31 0.043(3) 0.045(3) 0.035(3) -0.008(2) -0.012(2) -0.016(2)
C9 0.037(2) 0.030(2) 0.038(3) -0.0059(19) -0.017(2) -0.0038(19)
C30 0.045(3) 0.042(3) 0.029(2) -0.001(2) -0.016(2) -0.015(2)
C11 0.049(3) 0.047(3) 0.040(3) -0.013(2) 0.008(2) -0.012(2)
C42 0.040(3) 0.068(3) 0.034(3) -0.006(2) -0.013(2) -0.019(3)
C16 0.039(3) 0.035(3) 0.050(3) -0.017(2) -0.018(2) 0.006(2)
N7 0.059(3) 0.073(3) 0.038(3) 0.014(2) -0.017(2) -0.011(3)
C15 0.052(3) 0.027(2) 0.052(3) -0.005(2) -0.019(3) 0.005(2)
C43 0.033(2) 0.054(3) 0.032(3) -0.004(2) -0.013(2) -0.005(2)
C6 0.040(3) 0.041(3) 0.054(3) -0.017(2) -0.022(2) 0.001(2)
C4 0.045(3) 0.035(3) 0.048(3) -0.013(2) -0.020(2) 0.002(2)
C40 0.046(3) 0.041(3) 0.040(3) 0.002(2) -0.023(2) -0.007(2)
C33 0.038(3) 0.046(3) 0.051(3) -0.022(2) -0.011(2) -0.012(2)
C14 0.048(3) 0.032(3) 0.043(3) -0.004(2) -0.011(2) -0.003(2)
C41 0.051(3) 0.046(3) 0.037(3) -0.002(2) -0.017(2) -0.018(2)
C44 0.045(3) 0.034(3) 0.052(3) -0.007(2) -0.023(2) -0.011(2)
C27 0.051(3) 0.041(3) 0.041(3) -0.001(2) -0.025(2) -0.015(2)
C36 0.059(3) 0.061(3) 0.039(3) -0.017(3) -0.012(3) -0.016(3)
C45 0.064(4) 0.048(3) 0.081(4) -0.014(3) -0.037(3) -0.018(3)
C29 0.059(3) 0.049(3) 0.087(4) -0.007(3) -0.051(3) 0.006(3)
C35 0.061(4) 0.076(4) 0.040(3) -0.030(3) -0.007(3) -0.014(3)
C2 0.043(3) 0.039(3) 0.058(3) -0.013(3) -0.014(3) 0.007(2)
C10 0.062(3) 0.042(3) 0.036(3) -0.010(2) -0.007(3) -0.005(3)
C1 0.043(3) 0.062(4) 0.052(3) -0.010(3) -0.023(3) -0.004(3)
C3 0.065(3) 0.040(3) 0.055(3) -0.022(2) -0.018(3) -0.005(3)
C23 0.062(4) 0.032(3) 0.074(4) -0.013(3) -0.013(3) -0.004(3)
C34 0.041(3) 0.069(4) 0.064(4) -0.037(3) -0.004(3) -0.012(3)
C21 0.053(3) 0.064(4) 0.077(4) -0.029(3) -0.012(3) -0.022(3)
C20 0.058(4) 0.081(5) 0.090(5) -0.026(4) 0.012(4) -0.026(4)
O7 0.162(6) 0.122(5) 0.123(5) 0.020(4) -0.072(4) -0.018(4)
C28 0.069(4) 0.050(3) 0.049(3) 0.000(3) -0.026(3) -0.005(3)
C24 0.089(5) 0.045(3) 0.082(5) -0.021(3) -0.019(4) -0.007(3)
O8 0.120(5) 0.207(7) 0.104(5) -0.011(4) -0.001(4) -0.057(5)
C19 0.078(5) 0.061(4) 0.068(4) -0.021(3) 0.002(4) 0.002(4)
Cl1 0.0956(12) 0.0584(9) 0.0476(8) -0.0158(7) -0.0377(9) 0.0101(9)
O14 0.183(6) 0.154(5) 0.100(4) -0.064(4) -0.110(4) 0.045(4)
O12 0.127(6) 0.344(11) 0.176(7) -0.168(8) -0.100(6) 0.096(7)
O11 0.341(11) 0.091(4) 0.246(9) -0.094(5) -0.214(9) 0.075(6)
O13 0.329(15) 0.370(15) 0.127(7) 0.041(8) -0.075(8) -0.239(13)

loop_
_atom_type_symbol
_atom_type_description
_atom_type_scat_dispersion_real
_atom_type_scat_dispersion_imag
_atom_type_scat_source
C C 0.0033 0.0016 'International Tables Vol C Tables 4.2.6.8 and 6.1.1.4'
H H 0.0000 0.0000 'International Tables Vol C Tables 4.2.6.8 and 6.1.1.4'
Cl Cl 0.1484 0.1585 'International Tables Vol C Tables 4.2.6.8 and 6.1.1.4'
N N 0.0061 0.0033 'International Tables Vol C Tables 4.2.6.8 and 6.1.1.4'
Ni Ni 0.3393 1.1124 'International Tables Vol C Tables 4.2.6.8 and 6.1.1.4'
O O 0.0106 0.0060 'International Tables Vol C Tables 4.2.6.8 and 6.1.1.4'

loop_
_geom_angle_atom_site_label_1
_geom_angle_atom_site_label_2
_geom_angle_atom_site_label_3
_geom_angle
O5 Ni1 Ni2 80.54(8)
O5 Ni1 O4 90.75(11)
O5 Ni1 O1 91.59(10)
O5 Ni1 O9 88.75(12)
O5 Ni1 N3 175.81(12)
O4 Ni1 Ni2 42.24(7)
O4 Ni1 O1 93.31(11)
O1 Ni1 Ni2 134.08(8)
O2 Ni1 Ni2 45.45(8)
O2 Ni1 O5 94.01(11)
O2 Ni1 O4 84.69(11)
O2 Ni1 O1 174.08(11)
O2 Ni1 O9 95.37(12)
O2 Ni1 N3 90.04(12)
O9 Ni1 Ni2 137.66(9)
O9 Ni1 O4 179.49(12)
O9 Ni1 O1 86.67(12)
N3 Ni1 Ni2 101.60(9)
N3 Ni1 O4 88.52(12)
N3 Ni1 O1 84.33(12)
N3 Ni1 O9 91.98(13)
O6 Ni2 Ni1 79.27(8)
O6 Ni2 O10 89.18(12)
O6 Ni2 O2 89.04(11)
O6 Ni2 O3 90.96(11)
O6 Ni2 N6 172.69(13)
O10 Ni2 Ni1 128.34(8)
O10 Ni2 O2 171.61(10)
O10 Ni2 O3 92.28(11)
O4 Ni2 Ni1 44.54(8)
O4 Ni2 O6 93.83(11)
O4 Ni2 O10 87.13(11)
O4 Ni2 O2 84.81(11)
O4 Ni2 O3 175.17(11)
O4 Ni2 N6 92.48(13)
O2 Ni2 Ni1 43.28(7)
O2 Ni2 O3 95.94(11)
O3 Ni2 Ni1 137.51(9)
N6 Ni2 Ni1 107.88(10)
N6 Ni2 O10 87.46(13)
N6 Ni2 O2 95.20(13)
N6 Ni2 O3 82.70(12)
C37 O5 Ni1 126.4(2)
C37 O6 Ni2 128.5(3)
Ni2 O10 H10A 110.6
Ni2 O10 H10B 110.6
H10A O10 H10B 108.2
Ni2 O4 Ni1 93.22(11)
C32 O4 Ni1 128.9(3)
C32 O4 Ni2 122.1(2)
C7 O1 Ni1 104.4(2)
Ni1 O2 Ni2 91.27(11)
C18 O2 Ni1 125.9(3)
C18 O2 Ni2 116.4(2)
C25 O3 Ni2 105.3(3)
Ni1 O9 H9 121.9(15)
C44 O9 Ni1 125.6(2)
C44 O9 H9 108.0(15)
C8 N3 Ni1 107.8(2)
C12 N3 Ni1 127.5(3)
C12 N3 C8 124.4(4)
C26 N6 Ni2 110.7(3)
C30 N6 Ni2 123.8(3)
C30 N6 C26 124.4(4)
N2 N1 C5 121.5(3)
C7 N1 N2 108.2(3)
C7 N1 C5 127.1(4)
N1 N2 C11 116.5(4)
C9 N2 N1 107.6(3)
C9 N2 C11 126.5(4)
N5 N4 C22 119.6(3)
C25 N4 N5 108.6(4)
C25 N4 C22 128.2(4)
N3 C8 C7 115.4(3)
C9 C8 N3 136.1(4)
C9 C8 C7 108.4(3)
O5 C37 O6 124.7(4)
O5 C37 C38 118.6(3)
O6 C37 C38 116.7(4)
N6 C26 C25 113.9(3)
C27 C26 N6 138.6(4)
C27 C26 C25 107.5(4)
O1 C7 N1 125.4(4)
O1 C7 C8 127.4(4)
N1 C7 C8 106.9(4)
C39 C38 C37 121.7(4)
C39 C38 C43 117.2(4)
C43 C38 C37 121.1(4)
N4 N5 C29 113.9(4)
C27 N5 N4 106.2(3)
C27 N5 C29 121.3(4)
C6 C5 N1 117.9(4)
C6 C5 C4 122.4(4)
C4 C5 N1 119.7(4)
O4 C32 C31 124.0(4)
O4 C32 C33 118.2(4)
C33 C32 C31 117.8(4)
O2 C18 C13 123.4(4)
O2 C18 C17 118.6(4)
C17 C18 C13 117.9(4)
O3 C25 N4 125.2(4)
O3 C25 C26 126.8(4)
N4 C25 C26 107.9(4)
C38 C39 H39 119.4
C38 C39 C40 121.3(4)
C40 C39 H39 119.4
C18 C13 C12 125.5(4)
C14 C13 C18 118.5(4)
C14 C13 C12 115.9(4)
C23 C22 N4 120.8(5)
C23 C22 C21 121.6(5)
C21 C22 N4 117.6(5)
N3 C12 C13 124.0(4)
N3 C12 H12 118.0
C13 C12 H12 118.0
C18 C17 H17 119.3
C16 C17 C18 121.4(4)
C16 C17 H17 119.3
C32 C31 C30 125.7(4)
C36 C31 C32 118.6(4)
C36 C31 C30 115.5(4)
N2 C9 C10 120.7(4)
C8 C9 N2 108.5(4)
C8 C9 C10 130.6(4)
N6 C30 C31 125.3(4)
N6 C30 H30 117.3
C31 C30 H30 117.3
N2 C11 H11A 109.5
N2 C11 H11B 109.5
N2 C11 H11C 109.5
H11A C11 H11B 109.5
H11A C11 H11C 109.5
H11B C11 H11C 109.5
C43 C42 H42 119.4
C43 C42 C41 121.2(5)
C41 C42 H42 119.4
C17 C16 H16 119.6
C15 C16 C17 120.8(4)
C15 C16 H16 119.6
C41 N7 O7 122.8(5)
C41 N7 O8 120.2(5)
O7 N7 O8 116.6(5)
C16 C15 H15 120.2
C16 C15 C14 119.6(4)
C14 C15 H15 120.2
C38 C43 H43 119.0
C42 C43 C38 122.1(4)
C42 C43 H43 119.0
C5 C6 H6 120.7
C5 C6 C1 118.5(5)
C1 C6 H6 120.7
C5 C4 H4 121.0
C5 C4 C3 117.9(4)
C3 C4 H4 121.0
C39 C40 H40 119.6
C39 C40 C41 120.8(4)
C41 C40 H40 119.6
C32 C33 H33 119.3
C34 C33 C32 121.4(5)
C34 C33 H33 119.3
C13 C14 H14 119.2
C15 C14 C13 121.7(4)
C15 C14 H14 119.2
C42 C41 C40 117.3(4)
N7 C41 C42 121.2(5)
N7 C41 C40 121.5(4)
O9 C44 H44A 109.3
O9 C44 H44B 109.3
O9 C44 C45 111.4(4)
H44A C44 H44B 108.0
C45 C44 H44A 109.3
C45 C44 H44B 109.3
C26 C27 N5 109.4(4)
C26 C27 C28 131.0(5)
N5 C27 C28 119.5(4)
C31 C36 H36 118.7
C35 C36 C31 122.5(5)
C35 C36 H36 118.7
C44 C45 H45A 109.5
C44 C45 H45B 109.5
C44 C45 H45C 109.5
H45A C45 H45B 109.5
H45A C45 H45C 109.5
H45B C45 H45C 109.5
N5 C29 H29A 109.5
N5 C29 H29B 109.5
N5 C29 H29C 109.5
H29A C29 H29B 109.5
H29A C29 H29C 109.5
H29B C29 H29C 109.5
C36 C35 H35 120.4
C36 C35 C34 119.3(5)
C34 C35 H35 120.4
C1 C2 H2 120.2
C3 C2 H2 120.2
C3 C2 C1 119.6(5)
C9 C10 H10C 109.5
C9 C10 H10D 109.5
C9 C10 H10E 109.5
H10C C10 H10D 109.5
H10C C10 H10E 109.5
H10D C10 H10E 109.5
C6 C1 H1 119.8
C2 C1 C6 120.4(5)
C2 C1 H1 119.8
C4 C3 H3 119.4
C2 C3 C4 121.1(5)
C2 C3 H3 119.4
C22 C23 H23 120.6
C22 C23 C24 118.9(6)
C24 C23 H23 120.6
C33 C34 H34 119.8
C35 C34 C33 120.3(5)
C35 C34 H34 119.8
C22 C21 H21 120.8
C22 C21 C20 118.4(6)
C20 C21 H21 120.8
C21 C20 H20 119.6
C19 C20 C21 120.9(6)
C19 C20 H20 119.6
C27 C28 H28A 109.5
C27 C28 H28B 109.5
C27 C28 H28C 109.5
H28A C28 H28B 109.5
H28A C28 H28C 109.5
H28B C28 H28C 109.5
C23 C24 H24 119.5
C19 C24 C23 121.0(6)
C19 C24 H24 119.5
C20 C19 H19 120.4
C24 C19 C20 119.2(6)
C24 C19 H19 120.4
O12 Cl1 O14 112.1(4)
O12 Cl1 O11 124.1(6)
O12 Cl1 O13 96.8(7)
O11 Cl1 O14 110.6(4)
O11 Cl1 O13 97.0(7)
O13 Cl1 O14 114.1(6)

loop_
_geom_bond_atom_site_label_1
_geom_bond_atom_site_label_2
_geom_bond_distance
Ni1 Ni2 2.9457(7)
Ni1 O5 2.035(3)
Ni1 O4 2.069(3)
Ni1 O1 2.112(3)
Ni1 O2 2.020(3)
Ni1 O9 2.068(3)
Ni1 N3 2.047(3)
Ni2 O6 2.025(3)
Ni2 O10 2.075(3)
Ni2 O4 1.983(3)
Ni2 O2 2.100(3)
Ni2 O3 2.140(3)
Ni2 N6 2.025(3)
O5 C37 1.263(5)
O6 C37 1.267(5)
O10 H10A 0.8704
O10 H10B 0.8686
O4 C32 1.334(5)
O1 C7 1.270(5)
O2 C18 1.338(5)
O3 C25 1.261(5)
O9 H9 0.859(9)
O9 C44 1.421(5)
N3 C8 1.397(5)
N3 C12 1.289(5)
N6 C26 1.392(5)
N6 C30 1.280(5)
N1 N2 1.404(5)
N1 C7 1.369(5)
N1 C5 1.446(5)
N2 C9 1.369(5)
N2 C11 1.453(6)
N4 N5 1.419(5)
N4 C25 1.340(5)
N4 C22 1.441(6)
C8 C7 1.407(5)
C8 C9 1.368(6)
C37 C38 1.495(6)
C26 C25 1.420(6)
C26 C27 1.354(6)
C38 C39 1.382(6)
C38 C43 1.387(6)
N5 C27 1.382(6)
N5 C29 1.485(6)
C5 C6 1.358(6)
C5 C4 1.375(6)
C32 C31 1.416(6)
C32 C33 1.399(6)
C18 C13 1.423(6)
C18 C17 1.395(6)
C39 H39 0.9500
C39 C40 1.385(6)
C13 C12 1.447(6)
C13 C14 1.416(6)
C22 C23 1.363(7)
C22 C21 1.376(7)
C12 H12 0.9500
C17 H17 0.9500
C17 C16 1.393(6)
C31 C30 1.440(6)
C31 C36 1.403(6)
C9 C10 1.486(6)
C30 H30 0.9500
C11 H11A 0.9800
C11 H11B 0.9800
C11 H11C 0.9800
C42 H42 0.9500
C42 C43 1.370(6)
C42 C41 1.381(6)
C16 H16 0.9500
C16 C15 1.363(7)
N7 C41 1.363(6)
N7 O7 1.452(7)
N7 O8 1.499(7)
C15 H15 0.9500
C15 C14 1.369(6)
C43 H43 0.9500
C6 H6 0.9500
C6 C1 1.382(6)
C4 H4 0.9500
C4 C3 1.376(6)
C40 H40 0.9500
C40 C41 1.403(7)
C33 H33 0.9500
C33 C34 1.385(7)
C14 H14 0.9500
C44 H44A 0.9900
C44 H44B 0.9900
C44 C45 1.504(7)
C27 C28 1.505(6)
C36 H36 0.9500
C36 C35 1.354(7)
C45 H45A 0.9800
C45 H45B 0.9800
C45 H45C 0.9800
C29 H29A 0.9800
C29 H29B 0.9800
C29 H29C 0.9800
C35 H35 0.9500
C35 C34 1.379(7)
C2 H2 0.9500
C2 C1 1.375(7)
C2 C3 1.365(7)
C10 H10C 0.9800
C10 H10D 0.9800
C10 H10E 0.9800
C1 H1 0.9500
C3 H3 0.9500
C23 H23 0.9500
C23 C24 1.375(8)
C34 H34 0.9500
C21 H21 0.9500
C21 C20 1.381(8)
C20 H20 0.9500
C20 C19 1.371(9)
C28 H28A 0.9800
C28 H28B 0.9800
C28 H28C 0.9800
C24 H24 0.9500
C24 C19 1.368(9)
C19 H19 0.9500
Cl1 O14 1.378(4)
Cl1 O12 1.294(6)
Cl1 O11 1.302(5)
Cl1 O13 1.344(9)

loop_
_geom_torsion_atom_site_label_1
_geom_torsion_atom_site_label_2
_geom_torsion_atom_site_label_3
_geom_torsion_atom_site_label_4
_geom_torsion
Ni1 O5 C37 O6 -5.7(6)
Ni1 O5 C37 C38 172.8(3)
Ni1 O4 C32 C31 100.2(4)
Ni1 O4 C32 C33 -79.6(5)
Ni1 O1 C7 N1 173.1(4)
Ni1 O1 C7 C8 -1.1(5)
Ni1 O2 C18 C13 -21.7(6)
Ni1 O2 C18 C17 161.2(3)
Ni1 O9 C44 C45 177.3(3)
Ni1 N3 C8 C7 8.2(4)
Ni1 N3 C8 C9 -168.4(5)
Ni1 N3 C12 C13 -9.3(7)
Ni2 O6 C37 O5 -2.6(6)
Ni2 O6 C37 C38 178.9(3)
Ni2 O4 C32 C31 -26.1(6)
Ni2 O4 C32 C33 154.1(3)
Ni2 O2 C18 C13 91.3(4)
Ni2 O2 C18 C17 -85.8(4)
Ni2 O3 C25 N4 173.9(4)
Ni2 O3 C25 C26 -1.9(5)
Ni2 N6 C26 C25 7.7(5)
Ni2 N6 C26 C27 -169.2(5)
Ni2 N6 C30 C31 4.8(7)
O5 C37 C38 C39 22.1(6)
O5 C37 C38 C43 -157.3(4)
O6 C37 C38 C39 -159.3(4)
O6 C37 C38 C43 21.3(6)
O4 C32 C31 C30 5.3(7)
O4 C32 C31 C36 179.1(4)
O4 C32 C33 C34 -178.7(4)
O2 C18 C13 C12 5.7(7)
O2 C18 C13 C14 -174.4(4)
O2 C18 C17 C16 176.7(4)
N3 C8 C7 O1 -5.1(7)
N3 C8 C7 N1 179.9(4)
N3 C8 C9 N2 175.3(5)
N3 C8 C9 C10 0.5(9)
N6 C26 C25 O3 -3.9(7)
N6 C26 C25 N4 179.6(4)
N6 C26 C27 N5 174.8(5)
N6 C26 C27 C28 -1.2(10)
N1 N2 C9 C8 5.0(5)
N1 N2 C9 C10 -179.7(4)
N1 C5 C6 C1 -177.5(4)
N1 C5 C4 C3 179.6(4)
N2 N1 C7 O1 -169.5(4)
N2 N1 C7 C8 5.6(5)
N2 N1 C5 C6 -131.2(5)
N2 N1 C5 C4 50.4(6)
N4 N5 C27 C26 5.9(5)
N4 N5 C27 C28 -177.6(4)
N4 C22 C23 C24 178.4(5)
N4 C22 C21 C20 179.3(5)
C8 N3 C12 C13 177.4(4)
C37 C38 C39 C40 177.0(4)
C37 C38 C43 C42 179.6(4)
C26 N6 C30 C31 171.8(4)
C7 N1 N2 C9 -6.6(5)
C7 N1 N2 C11 -155.4(4)
C7 N1 C5 C6 71.3(6)
C7 N1 C5 C4 -107.1(5)
C7 C8 C9 N2 -1.5(5)
C7 C8 C9 C10 -176.3(5)
C38 C39 C40 C41 3.8(7)
N5 N4 C25 O3 -170.4(4)
N5 N4 C25 C26 6.2(5)
N5 N4 C22 C23 49.8(6)
N5 N4 C22 C21 -131.1(5)
C5 N1 N2 C9 -167.9(4)
C5 N1 N2 C11 43.3(6)
C5 N1 C7 O1 -9.6(7)
C5 N1 C7 C8 165.5(4)
C5 C6 C1 C2 -2.1(8)
C5 C4 C3 C2 -2.3(8)
C32 C31 C30 N6 6.5(8)
C32 C31 C36 C35 0.4(8)
C32 C33 C34 C35 -1.2(8)
C18 C13 C12 N3 10.9(7)
C18 C13 C14 C15 -2.9(7)
C18 C17 C16 C15 -1.7(7)
C25 N4 N5 C27 -7.5(5)
C25 N4 N5 C29 -143.5(4)
C25 N4 C22 C23 -106.0(6)
C25 N4 C22 C21 73.1(7)
C25 C26 C27 N5 -2.2(6)
C25 C26 C27 C28 -178.2(5)
C39 C38 C43 C42 0.2(7)
C39 C40 C41 C42 -0.6(7)
C39 C40 C41 N7 179.6(5)
C13 C18 C17 C16 -0.5(7)
C22 N4 N5 C27 -167.6(4)
C22 N4 N5 C29 56.3(6)
C22 N4 C25 O3 -12.5(8)
C22 N4 C25 C26 164.1(5)
C22 C23 C24 C19 2.4(10)
C22 C21 C20 C19 2.2(10)
C12 N3 C8 C7 -177.4(4)
C12 N3 C8 C9 6.0(8)
C12 C13 C14 C15 177.0(5)
C17 C18 C13 C12 -177.2(4)
C17 C18 C13 C14 2.7(6)
C17 C16 C15 C14 1.5(8)
C31 C32 C33 C34 1.5(7)
C31 C36 C35 C34 -0.1(9)
C9 C8 C7 O1 172.4(4)
C9 C8 C7 N1 -2.6(5)
C30 N6 C26 C25 -160.7(4)
C30 N6 C26 C27 22.3(9)
C30 C31 C36 C35 174.8(5)
C11 N2 C9 C8 149.8(5)
C11 N2 C9 C10 -34.9(7)
C16 C15 C14 C13 0.8(8)
C43 C38 C39 C40 -3.6(7)
C43 C42 C41 N7 177.1(5)
C43 C42 C41 C40 -2.8(8)
C6 C5 C4 C3 1.2(7)
C4 C5 C6 C1 0.9(7)
C33 C32 C31 C30 -174.9(4)
C33 C32 C31 C36 -1.1(7)
C14 C13 C12 N3 -169.0(4)
C41 C42 C43 C38 3.0(8)
C27 C26 C25 O3 174.0(4)
C27 C26 C25 N4 -2.5(5)
C36 C31 C30 N6 -167.4(5)
C36 C35 C34 C33 0.4(9)
C29 N5 C27 C26 138.0(5)
C29 N5 C27 C28 -45.5(7)
C1 C2 C3 C4 1.2(8)
C3 C2 C1 C6 1.1(8)
C23 C22 C21 C20 -1.6(9)
C23 C24 C19 C20 -1.8(11)
C21 C22 C23 C24 -0.7(9)
C21 C20 C19 C24 -0.6(11)
O7 N7 C41 C42 -179.8(6)
O7 N7 C41 C40 0.1(9)
O8 N7 C41 C42 8.2(8)
O8 N7 C41 C40 -172.0(6)

loop_
_smtbx_masks_void_nr
_smtbx_masks_void_average_x
_smtbx_masks_void_average_y
_smtbx_masks_void_average_z
_smtbx_masks_void_volume
_smtbx_masks_void_count_electrons
1 -0.689 0.689 0.000 401.2 10.1
2 0.000 0.000 0.500 17.6 1.4
